data_4302752
loop_
_publ_author_name
'Elena Serrano'
'Rafael Navarro'
'Tatiana Soler'
'Jorge J. Carb\'o'
'Agust\'i Lled\'os'
'Esteban P. Urriolabeitia'

_publ_section_title
;
Experimental and Computational Study of the Bonding Properties of Mixed
Bis-Ylides of Phosphorus and Sulfur
;
_journal_name_full 'Inorganic Chemistry'
_journal_page_first 6823
_journal_page_last 6834
_journal_paper_doi 10.1021/ic900765x
_journal_volume 48
_journal_year 2009
_chemical_formula_moiety 'C41 H38 Cl O P2 Pd S, C H Cl3, Cl O4'
_chemical_formula_sum 'C42 H39 Cl5 O5 P2 Pd S'
_chemical_formula_weight 1001.38
_chemical_name_systematic
; 
 ? 
;
_space_group_IT_number 2
_symmetry_cell_setting triclinic
_symmetry_space_group_name_Hall '-P 1'
_symmetry_space_group_name_H-M 'P -1'
_atom_sites_solution_hydrogens geom
_atom_sites_solution_primary direct
_atom_sites_solution_secondary difmap
_audit_creation_method SHELXL-97
_cell_angle_alpha 105.339(19)
_cell_angle_beta 91.60(3)
_cell_angle_gamma 96.272(19)
_cell_formula_units_Z 2
_cell_length_a 10.689(2)
_cell_length_b 10.771(3)
_cell_length_c 19.296(5)
_cell_measurement_reflns_used 12088
_cell_measurement_temperature 150(1)
_cell_measurement_theta_max 27.72
_cell_measurement_theta_min 2.93
_cell_volume 2125.9(9)
_computing_cell_refinement
;
CrysAlis RED, Oxford Diffraction Ltd.,
Version 1.171.29.10 (release 13-04-2006 CrysAlis171 .NET)
(compiled Apr 13 2006,12:24:59)
;
_computing_data_collection
;
CrysAlis CCD, Oxford Diffraction Ltd.,
Version 1.171.29.10 (release 13-04-2006 CrysAlis171 .NET)
(compiled Apr 13 2006,12:24:59)
;
_computing_data_reduction
;
CrysAlis RED, Oxford Diffraction Ltd.,
Version 1.171.29.10 (release 13-04-2006 CrysAlis171 .NET)
(compiled Apr 13 2006,12:24:59)
;
_computing_molecular_graphics
;
SHELXTL  Rel. 6.12/V (Sheldrick, Acta Cryst. 2008, A64, 112-122)
;
_computing_publication_material
;
SHELX-97 (Sheldrick, Acta Cryst. 2008, A64, 112-122)' 
;
_computing_structure_refinement
;
SHELXL-97 (Sheldrick, Acta Cryst. 2008, A64, 112-122) 
;
_computing_structure_solution 'SIR92 (Altomare, Cascarano, Giacovazzo & Guagliardi, 1993)'
_diffrn_ambient_temperature 150(1)
_diffrn_detector_area_resol_mean 16.3990
_diffrn_measured_fraction_theta_full 0.999
_diffrn_measured_fraction_theta_max 0.999
_diffrn_measurement_device_type 'Oxford Diffraction Xcalibur2'
_diffrn_measurement_method '\w and \f scans'
_diffrn_radiation_monochromator graphite
_diffrn_radiation_source 'Enhance (Mo) X-ray Source'
_diffrn_radiation_type MoK\a
_diffrn_radiation_wavelength 0.71073
_diffrn_reflns_av_R_equivalents 0.0591
_diffrn_reflns_av_sigmaI/netI 0.0907
_diffrn_reflns_limit_h_max 11
_diffrn_reflns_limit_h_min -12
_diffrn_reflns_limit_k_max 12
_diffrn_reflns_limit_k_min -12
_diffrn_reflns_limit_l_max 22
_diffrn_reflns_limit_l_min -22
_diffrn_reflns_number 37767
_diffrn_reflns_theta_full 25.00
_diffrn_reflns_theta_max 25.00
_diffrn_reflns_theta_min 2.64
_exptl_absorpt_coefficient_mu 0.919
_exptl_absorpt_correction_type none
_exptl_crystal_colour yellow
_exptl_crystal_density_diffrn 1.564
_exptl_crystal_density_method 'not measured'
_exptl_crystal_description block
_exptl_crystal_F_000 1016
_exptl_crystal_size_max 0.17
_exptl_crystal_size_mid 0.08
_exptl_crystal_size_min 0.06
_refine_diff_density_max 0.560
_refine_diff_density_min -0.522
_refine_diff_density_rms 0.075
_refine_ls_extinction_method none
_refine_ls_goodness_of_fit_ref 1.004
_refine_ls_hydrogen_treatment constr
_refine_ls_matrix_type full
_refine_ls_number_parameters 507
_refine_ls_number_reflns 7468
_refine_ls_number_restraints 0
_refine_ls_restrained_S_all 1.004
_refine_ls_R_factor_all 0.0569
_refine_ls_R_factor_gt 0.0326
_refine_ls_shift/su_max 0.005
_refine_ls_shift/su_mean 0.000
_refine_ls_structure_factor_coef Fsqd
_refine_ls_weighting_details 'calc w=1/[\s^2^(Fo^2^)+(0.0201P)^2^] where P=(Fo^2^+2Fc^2^)/3'
_refine_ls_weighting_scheme calc
_refine_ls_wR_factor_gt 0.0590
_refine_ls_wR_factor_ref 0.0606
_reflns_number_gt 4908
_reflns_number_total 7468
_reflns_threshold_expression I>2\s(I)
_cod_data_source_file ic900765x_si_002.cif
_cod_data_source_block pc
_cod_database_code 4302752

loop_
_symmetry_equiv_pos_as_xyz
'x, y, z'
'-x, -y, -z'

loop_
_atom_site_label
_atom_site_type_symbol
_atom_site_fract_x
_atom_site_fract_y
_atom_site_fract_z
_atom_site_U_iso_or_equiv
_atom_site_adp_type
_atom_site_occupancy
_atom_site_symmetry_multiplicity
_atom_site_calc_flag
_atom_site_refinement_flags
_atom_site_disorder_assembly
_atom_site_disorder_group
Pd1 Pd 0.72553(2) 0.30809(3) 0.264131(14) 0.01701(8) Uani 1 1 d . . .
C1 C 0.8808(3) 0.3632(3) 0.32917(15) 0.0142(8) Uani 1 1 d . . .
C2 C 0.9402(3) 0.2838(3) 0.36226(16) 0.0167(8) Uani 1 1 d . . .
H2 H 0.9135 0.1953 0.3500 0.020 Uiso 1 1 calc R . .
C3 C 1.0385(3) 0.3351(3) 0.41322(17) 0.0232(8) Uani 1 1 d . . .
H3 H 1.0737 0.2808 0.4366 0.028 Uiso 1 1 calc R . .
C4 C 1.0859(3) 0.4637(3) 0.43045(17) 0.0240(8) Uani 1 1 d . . .
H4 H 1.1563 0.4948 0.4622 0.029 Uiso 1 1 calc R . .
C5 C 1.0272(3) 0.5464(3) 0.39998(16) 0.0192(8) Uani 1 1 d . . .
H5 H 1.0568 0.6343 0.4114 0.023 Uiso 1 1 calc R . .
C6 C 0.9236(3) 0.4960(3) 0.35202(16) 0.0139(7) Uani 1 1 d . . .
P1 P 0.81892(8) 0.58729(8) 0.31815(4) 0.0154(2) Uani 1 1 d . . .
C7 C 0.8525(3) 0.5880(3) 0.22731(16) 0.0170(8) Uani 1 1 d . . .
C8 C 0.9730(3) 0.5705(3) 0.20344(17) 0.0241(9) Uani 1 1 d . . .
H8 H 1.0340 0.5515 0.2331 0.029 Uiso 1 1 calc R . .
C9 C 1.0014(3) 0.5813(3) 0.13628(18) 0.0300(9) Uani 1 1 d . . .
H9 H 1.0816 0.5690 0.1204 0.036 Uiso 1 1 calc R . .
C10 C 0.9118(3) 0.6101(3) 0.09202(18) 0.0314(9) Uani 1 1 d . . .
H10 H 0.9320 0.6182 0.0467 0.038 Uiso 1 1 calc R . .
C11 C 0.7924(3) 0.6271(3) 0.11498(17) 0.0249(9) Uani 1 1 d . . .
H11 H 0.7315 0.6453 0.0850 0.030 Uiso 1 1 calc R . .
C12 C 0.7635(3) 0.6168(3) 0.18227(17) 0.0217(8) Uani 1 1 d . . .
H12 H 0.6831 0.6294 0.1978 0.026 Uiso 1 1 calc R . .
C13 C 0.8378(3) 0.7547(3) 0.36819(16) 0.0168(8) Uani 1 1 d . . .
C14 C 0.9507(3) 0.8327(3) 0.36853(17) 0.0200(8) Uani 1 1 d . . .
H14 H 1.0173 0.7969 0.3438 0.024 Uiso 1 1 calc R . .
C15 C 0.9647(3) 0.9616(3) 0.40486(17) 0.0250(9) Uani 1 1 d . . .
H15 H 1.0405 1.0130 0.4049 0.030 Uiso 1 1 calc R . .
C16 C 0.8650(3) 1.0155(3) 0.44177(17) 0.0243(9) Uani 1 1 d . . .
H16 H 0.8743 1.1030 0.4666 0.029 Uiso 1 1 calc R . .
C17 C 0.7537(3) 0.9403(3) 0.44165(17) 0.0222(8) Uani 1 1 d . . .
H17 H 0.6877 0.9770 0.4666 0.027 Uiso 1 1 calc R . .
C18 C 0.7378(3) 0.8094(3) 0.40472(16) 0.0198(8) Uani 1 1 d . . .
H18 H 0.6614 0.7589 0.4044 0.024 Uiso 1 1 calc R . .
P2 P 0.79834(8) 0.13090(8) 0.18971(4) 0.0180(2) Uani 1 1 d . . .
C19 C 0.9555(3) 0.0864(3) 0.20598(16) 0.0165(8) Uani 1 1 d . . .
C20 C 1.0578(3) 0.1794(3) 0.21080(16) 0.0228(8) Uani 1 1 d . . .
H20 H 1.0447 0.2608 0.2061 0.027 Uiso 1 1 calc R . .
C21 C 1.1791(3) 0.1533(4) 0.22254(17) 0.0259(9) Uani 1 1 d . . .
H21 H 1.2471 0.2166 0.2253 0.031 Uiso 1 1 calc R . .
C22 C 1.1989(3) 0.0331(4) 0.23013(17) 0.0271(9) Uani 1 1 d . . .
H22 H 1.2803 0.0146 0.2380 0.033 Uiso 1 1 calc R . .
C23 C 1.0978(3) -0.0588(3) 0.22590(17) 0.0271(9) Uani 1 1 d . . .
H23 H 1.1110 -0.1395 0.2317 0.033 Uiso 1 1 calc R . .
C24 C 0.9765(3) -0.0341(3) 0.21316(16) 0.0220(8) Uani 1 1 d . . .
H24 H 0.9090 -0.0983 0.2094 0.026 Uiso 1 1 calc R . .
C25 C 0.8065(3) 0.1504(3) 0.09925(17) 0.0190(8) Uani 1 1 d . . .
C26 C 0.8471(3) 0.0552(4) 0.04368(18) 0.0321(10) Uani 1 1 d . . .
H26 H 0.8716 -0.0194 0.0530 0.038 Uiso 1 1 calc R . .
C27 C 0.8513(3) 0.0700(4) -0.02534(19) 0.0384(10) Uani 1 1 d . . .
H27 H 0.8769 0.0047 -0.0623 0.046 Uiso 1 1 calc R . .
C28 C 0.8178(3) 0.1806(4) -0.03940(18) 0.0329(10) Uani 1 1 d . . .
H28 H 0.8217 0.1911 -0.0857 0.039 Uiso 1 1 calc R . .
C29 C 0.7784(3) 0.2764(4) 0.01541(19) 0.0351(10) Uani 1 1 d . . .
H29 H 0.7559 0.3517 0.0061 0.042 Uiso 1 1 calc R . .
C30 C 0.7722(3) 0.2609(3) 0.08435(17) 0.0258(9) Uani 1 1 d . . .
H30 H 0.7446 0.3255 0.1209 0.031 Uiso 1 1 calc R . .
C31 C 0.6870(3) -0.0109(3) 0.18466(18) 0.0206(8) Uani 1 1 d . . .
C32 C 0.6088(3) -0.0717(3) 0.1242(2) 0.0311(9) Uani 1 1 d . . .
H32 H 0.6220 -0.0501 0.0812 0.037 Uiso 1 1 calc R . .
C33 C 0.5107(3) -0.1648(4) 0.1275(2) 0.0442(11) Uani 1 1 d . . .
H33 H 0.4588 -0.2063 0.0866 0.053 Uiso 1 1 calc R . .
C34 C 0.4899(3) -0.1959(4) 0.1907(3) 0.0451(12) Uani 1 1 d . . .
H34 H 0.4225 -0.2570 0.1928 0.054 Uiso 1 1 calc R . .
C35 C 0.5668(3) -0.1384(4) 0.2508(2) 0.0358(10) Uani 1 1 d . . .
H35 H 0.5523 -0.1605 0.2936 0.043 Uiso 1 1 calc R . .
C36 C 0.6662(3) -0.0473(3) 0.24774(18) 0.0225(8) Uani 1 1 d . . .
H36 H 0.7200 -0.0097 0.2884 0.027 Uiso 1 1 calc R . .
C37 C 0.6692(3) 0.4975(3) 0.31773(16) 0.0160(8) Uani 1 1 d . . .
H37 H 0.6050 0.5228 0.2886 0.019 Uiso 1 1 calc R . .
C38 C 0.6240(3) 0.4868(3) 0.38538(17) 0.0148(8) Uani 1 1 d . . .
O1 O 0.68445(19) 0.5235(2) 0.44340(11) 0.0204(5) Uani 1 1 d . . .
C39 C 0.4905(3) 0.4175(3) 0.38266(16) 0.0180(8) Uani 1 1 d . . .
H39A H 0.4648 0.3669 0.3339 0.022 Uiso 1 1 calc R . .
H39B H 0.4317 0.4805 0.3982 0.022 Uiso 1 1 calc R . .
S1 S 0.49112(8) 0.31274(8) 0.44167(4) 0.0215(2) Uani 1 1 d . . .
C40 C 0.5849(3) 0.1935(3) 0.39556(19) 0.0344(10) Uani 1 1 d . . .
H40A H 0.5779 0.1219 0.4167 0.052 Uiso 1 1 calc R . .
H40B H 0.6714 0.2309 0.3994 0.052 Uiso 1 1 calc R . .
H40C H 0.5559 0.1634 0.3457 0.052 Uiso 1 1 calc R . .
C41 C 0.3382(3) 0.2254(3) 0.41980(19) 0.0334(9) Uani 1 1 d . . .
H41A H 0.3220 0.1997 0.3685 0.050 Uiso 1 1 calc R . .
H41B H 0.2765 0.2796 0.4417 0.050 Uiso 1 1 calc R . .
H41C H 0.3332 0.1497 0.4374 0.050 Uiso 1 1 calc R . .
Cl2 Cl 0.34603(8) 0.78235(9) 0.39425(5) 0.0331(2) Uani 1 1 d . . .
O2 O 0.2632(3) 0.8005(5) 0.3440(2) 0.145(2) Uani 1 1 d . . .
O3 O 0.4189(2) 0.6840(3) 0.36159(15) 0.0536(8) Uani 1 1 d . . .
O4 O 0.2793(2) 0.7495(3) 0.45074(13) 0.0494(8) Uani 1 1 d . . .
O5 O 0.4293(3) 0.8944(3) 0.4229(2) 0.139(2) Uani 1 1 d . . .
C42 C 0.3325(3) 0.3794(4) 0.11713(18) 0.0396(10) Uani 1 1 d . . .
H42 H 0.3804 0.3127 0.1268 0.048 Uiso 1 1 calc R . .
Cl3 Cl 0.42354(12) 0.46382(14) 0.06616(6) 0.0770(4) Uani 1 1 d . . .
Cl4 Cl 0.19158(10) 0.30225(10) 0.06888(5) 0.0544(3) Uani 1 1 d . . .
Cl5 Cl 0.30432(9) 0.48529(9) 0.19988(5) 0.0424(3) Uani 1 1 d . . .
Cl1 Cl 0.52200(7) 0.23779(8) 0.20223(4) 0.0256(2) Uani 1 1 d . . .

loop_
_atom_site_aniso_label
_atom_site_aniso_U_11
_atom_site_aniso_U_22
_atom_site_aniso_U_33
_atom_site_aniso_U_23
_atom_site_aniso_U_13
_atom_site_aniso_U_12
Pd1 0.01533(16) 0.01693(16) 0.01867(15) 0.00373(13) 0.00062(11) 0.00422(12)
C1 0.0168(19) 0.0149(19) 0.0115(17) 0.0021(15) 0.0030(14) 0.0079(16)
C2 0.0156(19) 0.0156(19) 0.0191(19) 0.0041(16) 0.0026(15) 0.0042(16)
C3 0.022(2) 0.026(2) 0.026(2) 0.0115(18) 0.0026(16) 0.0135(18)
C4 0.018(2) 0.029(2) 0.025(2) 0.0081(18) -0.0045(15) 0.0042(18)
C5 0.0177(19) 0.017(2) 0.024(2) 0.0075(17) 0.0027(16) -0.0002(16)
C6 0.0114(18) 0.017(2) 0.0152(18) 0.0049(16) 0.0038(14) 0.0062(16)
P1 0.0149(5) 0.0151(5) 0.0172(5) 0.0052(4) 0.0012(4) 0.0046(4)
C7 0.019(2) 0.0124(19) 0.0212(19) 0.0065(16) 0.0010(15) 0.0018(16)
C8 0.021(2) 0.030(2) 0.026(2) 0.0125(18) 0.0036(16) 0.0060(17)
C9 0.030(2) 0.040(3) 0.026(2) 0.015(2) 0.0135(18) 0.013(2)
C10 0.045(3) 0.033(2) 0.019(2) 0.0115(19) 0.0108(19) 0.009(2)
C11 0.034(2) 0.026(2) 0.016(2) 0.0071(17) -0.0065(17) 0.0064(18)
C12 0.022(2) 0.018(2) 0.025(2) 0.0032(17) 0.0029(16) 0.0091(16)
C13 0.018(2) 0.019(2) 0.0178(18) 0.0107(16) 0.0025(15) 0.0076(17)
C14 0.017(2) 0.023(2) 0.021(2) 0.0057(17) 0.0033(15) 0.0036(17)
C15 0.026(2) 0.019(2) 0.030(2) 0.0114(18) -0.0028(17) -0.0059(18)
C16 0.042(2) 0.015(2) 0.0181(19) 0.0068(17) 0.0003(17) 0.0037(19)
C17 0.029(2) 0.019(2) 0.021(2) 0.0070(17) 0.0080(16) 0.0093(18)
C18 0.022(2) 0.019(2) 0.0213(19) 0.0104(17) 0.0022(16) 0.0017(17)
P2 0.0174(5) 0.0170(5) 0.0191(5) 0.0038(4) 0.0018(4) 0.0029(4)
C19 0.0166(19) 0.017(2) 0.0161(18) 0.0033(16) 0.0043(14) 0.0029(16)
C20 0.028(2) 0.020(2) 0.024(2) 0.0074(17) 0.0094(16) 0.0081(18)
C21 0.017(2) 0.033(2) 0.028(2) 0.0077(18) 0.0055(16) 0.0013(18)
C22 0.020(2) 0.037(3) 0.027(2) 0.0085(19) 0.0032(16) 0.013(2)
C23 0.035(2) 0.024(2) 0.027(2) 0.0110(18) 0.0083(18) 0.017(2)
C24 0.024(2) 0.017(2) 0.025(2) 0.0056(17) 0.0058(16) 0.0015(17)
C25 0.0143(19) 0.021(2) 0.0220(19) 0.0062(17) -0.0003(15) 0.0032(16)
C26 0.044(2) 0.030(2) 0.027(2) 0.0081(19) 0.0079(18) 0.024(2)
C27 0.050(3) 0.040(3) 0.026(2) 0.002(2) 0.0133(19) 0.022(2)
C28 0.040(2) 0.046(3) 0.014(2) 0.011(2) 0.0045(17) 0.004(2)
C29 0.053(3) 0.027(2) 0.029(2) 0.014(2) -0.0016(19) 0.005(2)
C30 0.036(2) 0.021(2) 0.019(2) 0.0012(17) 0.0057(16) 0.0046(18)
C31 0.0153(19) 0.0149(19) 0.031(2) 0.0034(17) 0.0032(16) 0.0087(16)
C32 0.029(2) 0.024(2) 0.039(2) 0.006(2) -0.0036(18) 0.0028(19)
C33 0.026(2) 0.030(3) 0.069(3) 0.006(2) -0.017(2) -0.003(2)
C34 0.022(2) 0.024(2) 0.091(4) 0.019(3) 0.012(2) -0.0012(19)
C35 0.030(2) 0.027(2) 0.056(3) 0.017(2) 0.016(2) 0.009(2)
C36 0.025(2) 0.014(2) 0.029(2) 0.0041(17) 0.0086(16) 0.0060(17)
C37 0.0132(19) 0.0110(19) 0.0235(19) 0.0017(16) -0.0049(15) 0.0089(15)
C38 0.0165(19) 0.0094(18) 0.020(2) 0.0024(16) 0.0039(16) 0.0108(15)
O1 0.0187(13) 0.0242(14) 0.0182(13) 0.0049(11) 0.0005(10) 0.0039(11)
C39 0.0165(19) 0.020(2) 0.0195(19) 0.0069(16) 0.0013(15) 0.0080(16)
S1 0.0205(5) 0.0243(5) 0.0215(5) 0.0079(4) 0.0054(4) 0.0052(4)
C40 0.041(2) 0.034(2) 0.040(2) 0.020(2) 0.0165(19) 0.023(2)
C41 0.028(2) 0.035(2) 0.037(2) 0.010(2) 0.0059(17) -0.0018(18)
Cl2 0.0255(5) 0.0283(6) 0.0483(6) 0.0132(5) 0.0129(5) 0.0053(5)
O2 0.064(3) 0.305(6) 0.156(4) 0.186(4) 0.049(2) 0.097(3)
O3 0.0578(19) 0.0350(18) 0.073(2) 0.0148(16) 0.0267(16) 0.0206(16)
O4 0.0431(17) 0.065(2) 0.0349(16) 0.0105(15) 0.0137(13) -0.0123(15)
O5 0.118(3) 0.045(2) 0.203(4) -0.048(3) 0.125(3) -0.043(2)
C42 0.055(3) 0.039(3) 0.030(2) 0.015(2) -0.0004(19) 0.013(2)
Cl3 0.0839(9) 0.0974(11) 0.0447(7) 0.0232(7) 0.0092(6) -0.0228(8)
Cl4 0.0736(8) 0.0465(7) 0.0419(6) 0.0163(6) -0.0141(6) -0.0049(6)
Cl5 0.0522(7) 0.0358(6) 0.0384(6) 0.0061(5) 0.0022(5) 0.0119(5)
Cl1 0.0154(5) 0.0274(5) 0.0303(5) 0.0005(4) -0.0048(4) 0.0064(4)

loop_
_atom_type_symbol
_atom_type_description
_atom_type_scat_dispersion_real
_atom_type_scat_dispersion_imag
_atom_type_scat_source
C C 0.0033 0.0016 'International Tables Vol C Tables 4.2.6.8 and 6.1.1.4'
H H 0.0000 0.0000 'International Tables Vol C Tables 4.2.6.8 and 6.1.1.4'
O O 0.0106 0.0060 'International Tables Vol C Tables 4.2.6.8 and 6.1.1.4'
P P 0.1023 0.0942 'International Tables Vol C Tables 4.2.6.8 and 6.1.1.4'
S S 0.1246 0.1234 'International Tables Vol C Tables 4.2.6.8 and 6.1.1.4'
Cl Cl 0.1484 0.1585 'International Tables Vol C Tables 4.2.6.8 and 6.1.1.4'
Pd Pd -0.9988 1.0072 'International Tables Vol C Tables 4.2.6.8 and 6.1.1.4'

loop_
_geom_angle_atom_site_label_1
_geom_angle_atom_site_label_2
_geom_angle_atom_site_label_3
_geom_angle
_geom_angle_site_symmetry_1
_geom_angle_site_symmetry_3
_geom_angle_publ_flag
C1 Pd1 C37 85.88(12) . . ?
C1 Pd1 P2 95.67(9) . . ?
C37 Pd1 P2 167.80(9) . . ?
C1 Pd1 Cl1 170.98(9) . . ?
C37 Pd1 Cl1 91.54(8) . . ?
P2 Pd1 Cl1 88.68(4) . . ?
C1 Pd1 P1 60.53(9) . . ?
C37 Pd1 P1 36.64(8) . . ?
P2 Pd1 P1 135.34(3) . . ?
Cl1 Pd1 P1 120.88(3) . . ?
C2 C1 C6 116.4(3) . . ?
C2 C1 Pd1 125.2(2) . . ?
C6 C1 Pd1 117.6(2) . . ?
C3 C2 C1 120.6(3) . . ?
C3 C2 H2 119.7 . . ?
C1 C2 H2 119.7 . . ?
C4 C3 C2 122.0(3) . . ?
C4 C3 H3 119.0 . . ?
C2 C3 H3 119.0 . . ?
C3 C4 C5 119.0(3) . . ?
C3 C4 H4 120.5 . . ?
C5 C4 H4 120.5 . . ?
C4 C5 C6 118.9(3) . . ?
C4 C5 H5 120.6 . . ?
C6 C5 H5 120.6 . . ?
C5 C6 C1 122.8(3) . . ?
C5 C6 P1 126.2(3) . . ?
C1 C6 P1 110.8(2) . . ?
C37 P1 C6 102.86(15) . . ?
C37 P1 C13 116.97(14) . . ?
C6 P1 C13 112.20(15) . . ?
C37 P1 C7 109.27(15) . . ?
C6 P1 C7 110.46(14) . . ?
C13 P1 C7 105.12(15) . . ?
C37 P1 Pd1 47.31(9) . . ?
C6 P1 Pd1 71.01(11) . . ?
C13 P1 Pd1 162.92(11) . . ?
C7 P1 Pd1 88.57(11) . . ?
C12 C7 C8 118.9(3) . . ?
C12 C7 P1 120.9(2) . . ?
C8 C7 P1 120.0(2) . . ?
C9 C8 C7 120.0(3) . . ?
C9 C8 H8 120.0 . . ?
C7 C8 H8 120.0 . . ?
C8 C9 C10 120.5(3) . . ?
C8 C9 H9 119.7 . . ?
C10 C9 H9 119.7 . . ?
C11 C10 C9 119.9(3) . . ?
C11 C10 H10 120.0 . . ?
C9 C10 H10 120.0 . . ?
C12 C11 C10 119.8(3) . . ?
C12 C11 H11 120.1 . . ?
C10 C11 H11 120.1 . . ?
C11 C12 C7 120.9(3) . . ?
C11 C12 H12 119.6 . . ?
C7 C12 H12 119.6 . . ?
C14 C13 C18 119.3(3) . . ?
C14 C13 P1 120.3(2) . . ?
C18 C13 P1 120.4(3) . . ?
C15 C14 C13 120.7(3) . . ?
C15 C14 H14 119.6 . . ?
C13 C14 H14 119.6 . . ?
C14 C15 C16 119.7(3) . . ?
C14 C15 H15 120.1 . . ?
C16 C15 H15 120.1 . . ?
C17 C16 C15 120.2(3) . . ?
C17 C16 H16 119.9 . . ?
C15 C16 H16 119.9 . . ?
C16 C17 C18 120.8(3) . . ?
C16 C17 H17 119.6 . . ?
C18 C17 H17 119.6 . . ?
C17 C18 C13 119.3(3) . . ?
C17 C18 H18 120.3 . . ?
C13 C18 H18 120.3 . . ?
C31 P2 C25 107.16(16) . . ?
C31 P2 C19 106.61(15) . . ?
C25 P2 C19 101.99(14) . . ?
C31 P2 Pd1 108.79(10) . . ?
C25 P2 Pd1 109.88(11) . . ?
C19 P2 Pd1 121.50(11) . . ?
C20 C19 C24 118.8(3) . . ?
C20 C19 P2 117.5(2) . . ?
C24 C19 P2 123.7(3) . . ?
C21 C20 C19 121.1(3) . . ?
C21 C20 H20 119.5 . . ?
C19 C20 H20 119.5 . . ?
C22 C21 C20 119.7(3) . . ?
C22 C21 H21 120.2 . . ?
C20 C21 H21 120.2 . . ?
C23 C22 C21 119.4(3) . . ?
C23 C22 H22 120.3 . . ?
C21 C22 H22 120.3 . . ?
C22 C23 C24 121.3(3) . . ?
C22 C23 H23 119.4 . . ?
C24 C23 H23 119.4 . . ?
C23 C24 C19 119.8(3) . . ?
C23 C24 H24 120.1 . . ?
C19 C24 H24 120.1 . . ?
C30 C25 C26 118.6(3) . . ?
C30 C25 P2 120.3(2) . . ?
C26 C25 P2 121.1(2) . . ?
C27 C26 C25 120.7(3) . . ?
C27 C26 H26 119.6 . . ?
C25 C26 H26 119.6 . . ?
C28 C27 C26 120.2(3) . . ?
C28 C27 H27 119.9 . . ?
C26 C27 H27 119.9 . . ?
C27 C28 C29 119.7(3) . . ?
C27 C28 H28 120.2 . . ?
C29 C28 H28 120.2 . . ?
C28 C29 C30 120.3(3) . . ?
C28 C29 H29 119.9 . . ?
C30 C29 H29 119.9 . . ?
C25 C30 C29 120.6(3) . . ?
C25 C30 H30 119.7 . . ?
C29 C30 H30 119.7 . . ?
C32 C31 C36 118.6(3) . . ?
C32 C31 P2 122.8(3) . . ?
C36 C31 P2 117.9(3) . . ?
C31 C32 C33 120.1(4) . . ?
C31 C32 H32 119.9 . . ?
C33 C32 H32 119.9 . . ?
C34 C33 C32 120.2(4) . . ?
C34 C33 H33 119.9 . . ?
C32 C33 H33 119.9 . . ?
C35 C34 C33 120.7(4) . . ?
C35 C34 H34 119.6 . . ?
C33 C34 H34 119.6 . . ?
C34 C35 C36 119.6(4) . . ?
C34 C35 H35 120.2 . . ?
C36 C35 H35 120.2 . . ?
C35 C36 C31 120.8(3) . . ?
C35 C36 H36 119.6 . . ?
C31 C36 H36 119.6 . . ?
C38 C37 P1 118.0(2) . . ?
C38 C37 Pd1 106.1(2) . . ?
P1 C37 Pd1 96.05(13) . . ?
C38 C37 H37 111.8 . . ?
P1 C37 H37 111.8 . . ?
Pd1 C37 H37 111.8 . . ?
O1 C38 C37 125.7(3) . . ?
O1 C38 C39 118.4(3) . . ?
C37 C38 C39 115.9(3) . . ?
C38 C39 S1 108.0(2) . . ?
C38 C39 H39A 110.1 . . ?
S1 C39 H39A 110.1 . . ?
C38 C39 H39B 110.1 . . ?
S1 C39 H39B 110.1 . . ?
H39A C39 H39B 108.4 . . ?
C41 S1 C40 100.48(17) . . ?
C41 S1 C39 100.43(16) . . ?
C40 S1 C39 101.80(15) . . ?
S1 C40 H40A 109.5 . . ?
S1 C40 H40B 109.5 . . ?
H40A C40 H40B 109.5 . . ?
S1 C40 H40C 109.5 . . ?
H40A C40 H40C 109.5 . . ?
H40B C40 H40C 109.5 . . ?
S1 C41 H41A 109.5 . . ?
S1 C41 H41B 109.5 . . ?
H41A C41 H41B 109.5 . . ?
S1 C41 H41C 109.5 . . ?
H41A C41 H41C 109.5 . . ?
H41B C41 H41C 109.5 . . ?
O2 Cl2 O5 110.8(3) . . ?
O2 Cl2 O3 109.5(2) . . ?
O5 Cl2 O3 107.03(18) . . ?
O2 Cl2 O4 109.75(18) . . ?
O5 Cl2 O4 108.9(2) . . ?
O3 Cl2 O4 110.83(17) . . ?
Cl4 C42 Cl3 110.54(19) . . ?
Cl4 C42 Cl5 111.6(2) . . ?
Cl3 C42 Cl5 110.1(2) . . ?
Cl4 C42 H42 108.2 . . ?
Cl3 C42 H42 108.2 . . ?
Cl5 C42 H42 108.2 . . ?

loop_
_geom_bond_atom_site_label_1
_geom_bond_atom_site_label_2
_geom_bond_distance
_geom_bond_site_symmetry_2
_geom_bond_publ_flag
Pd1 C1 1.989(3) . ?
Pd1 C37 2.187(3) . ?
Pd1 P2 2.2906(11) . ?
Pd1 Cl1 2.3979(11) . ?
Pd1 P1 2.9588(13) . ?
C1 C2 1.388(4) . ?
C1 C6 1.401(4) . ?
C2 C3 1.380(4) . ?
C2 H2 0.9300 . ?
C3 C4 1.370(5) . ?
C3 H3 0.9300 . ?
C4 C5 1.382(4) . ?
C4 H4 0.9300 . ?
C5 C6 1.387(4) . ?
C5 H5 0.9300 . ?
C6 P1 1.784(3) . ?
P1 C37 1.776(3) . ?
P1 C13 1.792(3) . ?
P1 C7 1.801(3) . ?
C7 C12 1.385(4) . ?
C7 C8 1.395(4) . ?
C8 C9 1.371(4) . ?
C8 H8 0.9300 . ?
C9 C10 1.379(4) . ?
C9 H9 0.9300 . ?
C10 C11 1.378(4) . ?
C10 H10 0.9300 . ?
C11 C12 1.373(4) . ?
C11 H11 0.9300 . ?
C12 H12 0.9300 . ?
C13 C14 1.392(4) . ?
C13 C18 1.395(4) . ?
C14 C15 1.369(4) . ?
C14 H14 0.9300 . ?
C15 C16 1.393(4) . ?
C15 H15 0.9300 . ?
C16 C17 1.363(4) . ?
C16 H16 0.9300 . ?
C17 C18 1.391(4) . ?
C17 H17 0.9300 . ?
C18 H18 0.9300 . ?
P2 C31 1.810(3) . ?
P2 C25 1.816(3) . ?
P2 C19 1.838(3) . ?
C19 C20 1.383(4) . ?
C19 C24 1.383(4) . ?
C20 C21 1.381(4) . ?
C20 H20 0.9300 . ?
C21 C22 1.380(4) . ?
C21 H21 0.9300 . ?
C22 C23 1.369(5) . ?
C22 H22 0.9300 . ?
C23 C24 1.380(4) . ?
C23 H23 0.9300 . ?
C24 H24 0.9300 . ?
C25 C30 1.380(4) . ?
C25 C26 1.389(4) . ?
C26 C27 1.384(5) . ?
C26 H26 0.9300 . ?
C27 C28 1.372(5) . ?
C27 H27 0.9300 . ?
C28 C29 1.379(5) . ?
C28 H28 0.9300 . ?
C29 C30 1.386(4) . ?
C29 H29 0.9300 . ?
C30 H30 0.9300 . ?
C31 C32 1.383(4) . ?
C31 C36 1.390(4) . ?
C32 C33 1.385(5) . ?
C32 H32 0.9300 . ?
C33 C34 1.364(5) . ?
C33 H33 0.9300 . ?
C34 C35 1.364(5) . ?
C34 H34 0.9300 . ?
C35 C36 1.379(5) . ?
C35 H35 0.9300 . ?
C36 H36 0.9300 . ?
C37 C38 1.433(4) . ?
C37 H37 0.9800 . ?
C38 O1 1.223(3) . ?
C38 C39 1.529(4) . ?
C39 S1 1.803(3) . ?
C39 H39A 0.9700 . ?
C39 H39B 0.9700 . ?
S1 C41 1.775(3) . ?
S1 C40 1.781(3) . ?
C40 H40A 0.9600 . ?
C40 H40B 0.9600 . ?
C40 H40C 0.9600 . ?
C41 H41A 0.9600 . ?
C41 H41B 0.9600 . ?
C41 H41C 0.9600 . ?
Cl2 O2 1.360(3) . ?
Cl2 O5 1.393(3) . ?
Cl2 O3 1.407(2) . ?
Cl2 O4 1.419(2) . ?
C42 Cl4 1.751(4) . ?
C42 Cl3 1.753(4) . ?
C42 Cl5 1.755(4) . ?
C42 H42 0.9800 . ?
